data_2209189
loop_
_publ_author_name
'Chu-Yi Yu'
'Qian Li'
'Li-Ben Wang'
'Hong-Wei Ma'

_publ_section_title
;
 1-Hydroxydiamantane
;
_journal_coeditor_code HB2052
_journal_issue 6
_journal_name_full 'Acta Crystallographica Section E'
_journal_page_first o2369
_journal_page_last o2370
_journal_paper_doi 10.1107/S160053680601796X
_journal_volume 62
_journal_year 2006
_chemical_formula_iupac 'C14 H20 O'
_chemical_formula_moiety 'C14 H20 O'
_chemical_formula_sum 'C14 H20 O'
_chemical_formula_weight 204.30
_chemical_melting_point 564
_chemical_name_common 1-Diamantanol
_chemical_name_systematic
;
1-Hydroxydiamantane
;
_space_group_IT_number 86
_symmetry_cell_setting tetragonal
_symmetry_space_group_name_Hall '-P 4bc'
_symmetry_space_group_name_H-M 'P 42/n :2'
_atom_sites_solution_hydrogens geom
_atom_sites_solution_primary direct
_atom_sites_solution_secondary difmap
_audit_creation_method SHELXL-97
_cell_angle_alpha 90.00
_cell_angle_beta 90.00
_cell_angle_gamma 90.00
_cell_formula_units_Z 8
_cell_length_a 16.572(2)
_cell_length_b 16.572(2)
_cell_length_c 7.7879(16)
_cell_measurement_reflns_used 18440
_cell_measurement_temperature 293(2)
_cell_measurement_theta_max 27.46
_cell_measurement_theta_min 1.74
_cell_volume 2138.8(6)
_computing_cell_refinement RAPID-AUTO
_computing_data_collection 'RAPID-AUTO (Rigaku, 2001)'
_computing_data_reduction RAPID-AUTO
_computing_molecular_graphics 'ORTEP-3 (Farrugia, 1997)'
_computing_publication_material SHELXL97
_computing_structure_refinement 'SHELXL97 (Sheldrick, 1997)'
_computing_structure_solution 'SHELXS97 (Sheldrick, 1997)'
_diffrn_ambient_temperature 293(2)
_diffrn_measured_fraction_theta_full 0.998
_diffrn_measured_fraction_theta_max 0.998
_diffrn_measurement_device_type 'Rigaku R-AXIS RAPID IP CCD'
_diffrn_measurement_method \w
_diffrn_radiation_monochromator graphite
_diffrn_radiation_source 'Rotating Anode'
_diffrn_radiation_type MoK\a
_diffrn_radiation_wavelength 0.71073
_diffrn_reflns_av_R_equivalents 0.0377
_diffrn_reflns_av_sigmaI/netI 0.0330
_diffrn_reflns_limit_h_max 21
_diffrn_reflns_limit_h_min -21
_diffrn_reflns_limit_k_max 21
_diffrn_reflns_limit_k_min -20
_diffrn_reflns_limit_l_max 10
_diffrn_reflns_limit_l_min -10
_diffrn_reflns_number 18440
_diffrn_reflns_theta_full 27.46
_diffrn_reflns_theta_max 27.46
_diffrn_reflns_theta_min 1.74
_diffrn_standards_decay_% 0
_exptl_absorpt_coefficient_mu 0.077
_exptl_absorpt_correction_T_max 0.986
_exptl_absorpt_correction_T_min 0.952
_exptl_absorpt_correction_type multi-scan
_exptl_absorpt_process_details '(ABSCOR; Higashi, 1995)'
_exptl_crystal_colour colorless
_exptl_crystal_density_diffrn 1.269
_exptl_crystal_density_method 'not measured'
_exptl_crystal_description prism
_exptl_crystal_F_000 896
_exptl_crystal_size_max 0.64
_exptl_crystal_size_mid 0.22
_exptl_crystal_size_min 0.18
_refine_diff_density_max 0.332
_refine_diff_density_min -0.262
_refine_ls_extinction_method none
_refine_ls_goodness_of_fit_ref 1.048
_refine_ls_hydrogen_treatment constr
_refine_ls_matrix_type full
_refine_ls_number_parameters 136
_refine_ls_number_reflns 2441
_refine_ls_number_restraints 0
_refine_ls_restrained_S_all 1.048
_refine_ls_R_factor_all 0.0598
_refine_ls_R_factor_gt 0.0485
_refine_ls_shift/su_max 0.000
_refine_ls_shift/su_mean 0.000
_refine_ls_structure_factor_coef Fsqd
_refine_ls_weighting_details 'calc w=1/[\s^2^(Fo^2^)+(0.1P)^2^] where P=(Fo^2^+2Fc^2^)/3'
_refine_ls_weighting_scheme calc
_refine_ls_wR_factor_gt 0.1430
_refine_ls_wR_factor_ref 0.1489
_reflns_number_gt 1899
_reflns_number_total 2441
_reflns_threshold_expression I>2\s(I)
_cod_data_source_file hb2052.cif
_cod_data_source_block I
_cod_depositor_comments
;
The following automatic conversions were performed:
'_symmetry_cell_setting' value 'Tetragonal' changed to 'tetragonal'
according to '/home/saulius/struct/CIF-dictionaries/cif_core.dic'
dictionary named 'cif_core.dic' version 2.4.1 from 2010-06-29.

Automatic conversion script
Id: cif_fix_enum 1527 2010-12-29 10:47:43Z saulius 

The following automatic conversions were performed:

'_symmetry_cell_setting' value 'Tetragonal' changed to 'tetragonal'
according to /home/saulius/struct/CIF-dictionaries/cif_core.dic
dictionary named 'cif_core.dic' version 2.4.1 from 2010-06-29.

Automatic conversion script
Id: cif_fix_values 1715 2011-07-08 13:25:40Z adriana 
;
_cod_original_sg_symbol_H-M 'P 42/n'
_cod_database_code 2209189
_cod_database_fobs_code 2209189

loop_
_symmetry_equiv_pos_as_xyz
'x, y, z'
'-x+1/2, -y+1/2, z'
'-y, x+1/2, z+1/2'
'y+1/2, -x, z+1/2'
'-x, -y, -z'
'x-1/2, y-1/2, -z'
'y, -x-1/2, -z-1/2'
'-y-1/2, x, -z-1/2'

loop_
_atom_site_type_symbol
_atom_site_label
_atom_site_fract_x
_atom_site_fract_y
_atom_site_fract_z
_atom_site_U_iso_or_equiv
_atom_site_adp_type
_atom_site_calc_flag
_atom_site_refinement_flags
_atom_site_occupancy
O O1 0.21864(6) 0.36342(5) 0.25158(12) 0.0373(3) Uani d . 1
H H1A 0.1911 0.3231 0.2346 0.056 Uiso calc R 1
C C1 0.20814(7) 0.41896(7) 0.11212(15) 0.0259(3) Uani d . 1
C C2 0.13216(7) 0.46972(7) 0.14299(16) 0.0285(3) Uani d . 1
H H2A 0.0852 0.4339 0.1479 0.034 Uiso calc R 1
C C3 0.13844(9) 0.51636(8) 0.31214(18) 0.0394(3) Uani d . 1
H H3A 0.0896 0.5474 0.3306 0.047 Uiso calc R 1
H H3B 0.1445 0.4789 0.4069 0.047 Uiso calc R 1
C C4 0.21070(9) 0.57251(8) 0.30507(18) 0.0412(3) Uani d . 1
H H4A 0.2149 0.6025 0.4132 0.049 Uiso calc R 1
C C5 0.20162(9) 0.63153(8) 0.1562(2) 0.0423(4) Uani d . 1
H H5A 0.2480 0.6672 0.1522 0.051 Uiso calc R 1
H H5B 0.1537 0.6642 0.1729 0.051 Uiso calc R 1
C C6 0.19492(7) 0.58492(7) -0.01275(17) 0.0323(3) Uani d . 1
H H6A 0.1886 0.6233 -0.1076 0.039 Uiso calc R 1
C C7 0.12217(7) 0.52821(7) -0.00894(17) 0.0305(3) Uani d . 1
H H7A 0.0731 0.5602 0.0083 0.037 Uiso calc R 1
C C8 0.11517(9) 0.48238(8) -0.17846(18) 0.0398(3) Uani d . 1
H H8A 0.0684 0.4472 -0.1755 0.048 Uiso calc R 1
H H8B 0.1083 0.5202 -0.2724 0.048 Uiso calc R 1
C C9 0.19141(9) 0.43253(8) -0.20667(17) 0.0396(3) Uani d . 1
H H9A 0.1872 0.4027 -0.3150 0.047 Uiso calc R 1
C C10 0.26376(9) 0.48820(9) -0.21231(19) 0.0424(4) Uani d . 1
H H10A 0.2579 0.5261 -0.3064 0.051 Uiso calc R 1
H H10B 0.3124 0.4570 -0.2314 0.051 Uiso calc R 1
C C11 0.27042(7) 0.53398(8) -0.04300(17) 0.0331(3) Uani d . 1
H H11A 0.3175 0.5697 -0.0480 0.040 Uiso calc R 1
C C12 0.28047(7) 0.47589(7) 0.10885(17) 0.0294(3) Uani d . 1
H H12A 0.3298 0.4442 0.0923 0.035 Uiso calc R 1
C C14 0.20136(8) 0.37350(7) -0.05767(18) 0.0348(3) Uani d . 1
H H14A 0.1553 0.3374 -0.0537 0.042 Uiso calc R 1
H H14C 0.2495 0.3412 -0.0753 0.042 Uiso calc R 1
C C13 0.28683(8) 0.52240(8) 0.27801(19) 0.0391(3) Uani d . 1
H H13C 0.2934 0.4848 0.3725 0.047 Uiso calc R 1
H H13A 0.3336 0.5575 0.2752 0.047 Uiso calc R 1

loop_
_atom_site_aniso_label
_atom_site_aniso_U_11
_atom_site_aniso_U_22
_atom_site_aniso_U_33
_atom_site_aniso_U_12
_atom_site_aniso_U_13
_atom_site_aniso_U_23
O1 0.0427(5) 0.0279(4) 0.0413(6) 0.0002(4) -0.0042(4) 0.0115(4)
C1 0.0256(5) 0.0231(5) 0.0290(6) 0.0002(4) -0.0012(4) 0.0038(4)
C2 0.0229(6) 0.0301(6) 0.0326(6) 0.0000(4) 0.0023(4) 0.0036(5)
C3 0.0439(8) 0.0428(7) 0.0315(7) 0.0093(6) 0.0074(5) 0.0000(5)
C4 0.0522(8) 0.0366(7) 0.0349(7) 0.0035(6) -0.0043(6) -0.0105(6)
C5 0.0491(8) 0.0264(6) 0.0515(9) 0.0026(5) -0.0025(6) -0.0057(6)
C6 0.0356(6) 0.0248(6) 0.0365(7) 0.0024(5) 0.0009(5) 0.0055(5)
C7 0.0267(6) 0.0301(6) 0.0347(7) 0.0053(4) -0.0021(5) 0.0032(5)
C8 0.0440(7) 0.0407(7) 0.0348(7) 0.0007(6) -0.0117(6) 0.0026(6)
C9 0.0513(8) 0.0391(7) 0.0283(6) 0.0021(6) -0.0008(5) -0.0063(5)
C10 0.0474(8) 0.0441(8) 0.0358(7) 0.0037(6) 0.0148(6) 0.0036(6)
C11 0.0286(6) 0.0309(6) 0.0398(7) -0.0036(5) 0.0057(5) 0.0057(5)
C12 0.0212(5) 0.0285(6) 0.0385(7) 0.0005(4) -0.0006(5) 0.0013(5)
C14 0.0378(7) 0.0273(6) 0.0393(7) 0.0005(5) -0.0009(5) -0.0043(5)
C13 0.0375(7) 0.0363(7) 0.0435(8) -0.0024(5) -0.0131(6) -0.0016(6)

loop_
_atom_type_symbol
_atom_type_description
_atom_type_scat_dispersion_real
_atom_type_scat_dispersion_imag
_atom_type_scat_source
C C 0.0033 0.0016 'International Tables Vol C Tables 4.2.6.8 and 6.1.1.4'
H H 0.0000 0.0000 'International Tables Vol C Tables 4.2.6.8 and 6.1.1.4'
O O 0.0106 0.0060 'International Tables Vol C Tables 4.2.6.8 and 6.1.1.4'

loop_
_geom_angle_atom_site_label_1
_geom_angle_atom_site_label_2
_geom_angle_atom_site_label_3
_geom_angle
C1 O1 H1A 109.5
O1 C1 C12 108.31(9)
O1 C1 C14 110.38(9)
C12 C1 C14 110.40(10)
O1 C1 C2 109.45(9)
C12 C1 C2 107.98(9)
C14 C1 C2 110.26(9)
C3 C2 C1 110.86(10)
C3 C2 C7 110.55(10)
C1 C2 C7 108.26(9)
C3 C2 H2A 109.0
C1 C2 H2A 109.0
C7 C2 H2A 109.0
C4 C3 C2 109.39(10)
C4 C3 H3A 109.8
C2 C3 H3A 109.8
C4 C3 H3B 109.8
C2 C3 H3B 109.8
H3A C3 H3B 108.2
C3 C4 C13 108.90(11)
C3 C4 C5 110.07(12)
C13 C4 C5 109.03(12)
C3 C4 H4A 109.6
C13 C4 H4A 109.6
C5 C4 H4A 109.6
C4 C5 C6 109.71(10)
C4 C5 H5A 109.7
C6 C5 H5A 109.7
C4 C5 H5B 109.7
C6 C5 H5B 109.7
H5A C5 H5B 108.2
C11 C6 C7 108.01(10)
C11 C6 C5 110.62(11)
C7 C6 C5 110.55(11)
C11 C6 H6A 109.2
C7 C6 H6A 109.2
C5 C6 H6A 109.2
C8 C7 C6 110.41(11)
C8 C7 C2 111.08(10)
C6 C7 C2 108.50(10)
C8 C7 H7A 108.9
C6 C7 H7A 108.9
C2 C7 H7A 108.9
C9 C8 C7 109.32(10)
C9 C8 H8A 109.8
C7 C8 H8A 109.8
C9 C8 H8B 109.8
C7 C8 H8B 109.8
H8A C8 H8B 108.3
C10 C9 C8 109.29(11)
C10 C9 C14 109.09(11)
C8 C9 C14 109.09(11)
C10 C9 H9A 109.8
C8 C9 H9A 109.8
C14 C9 H9A 109.8
C9 C10 C11 109.59(10)
C9 C10 H10A 109.8
C11 C10 H10A 109.8
C9 C10 H10B 109.8
C11 C10 H10B 109.8
H10A C10 H10B 108.2
C10 C11 C6 110.42(11)
C10 C11 C12 111.24(10)
C6 C11 C12 108.47(10)
C10 C11 H11A 108.9
C6 C11 H11A 108.9
C12 C11 H11A 108.9
C1 C12 C13 110.56(10)
C1 C12 C11 108.40(9)
C13 C12 C11 110.80(10)
C1 C12 H12A 109.0
C13 C12 H12A 109.0
C11 C12 H12A 109.0
C1 C14 C9 110.50(10)
C1 C14 H14A 109.6
C9 C14 H14A 109.6
C1 C14 H14C 109.6
C9 C14 H14C 109.6
H14A C14 H14C 108.1
C4 C13 C12 109.65(10)
C4 C13 H13C 109.7
C12 C13 H13C 109.7
C4 C13 H13A 109.7
C12 C13 H13A 109.7
H13C C13 H13A 108.2

loop_
_geom_bond_atom_site_label_1
_geom_bond_atom_site_label_2
_geom_bond_distance
O1 C1 1.4342(14)
O1 H1A 0.8200
C1 C12 1.5256(15)
C1 C14 1.5260(17)
C1 C2 1.5333(15)
C2 C3 1.5308(18)
C2 C7 1.5385(17)
C2 H2A 0.9800
C3 C4 1.5176(19)
C3 H3A 0.9700
C3 H3B 0.9700
C4 C13 1.525(2)
C4 C5 1.524(2)
C4 H4A 0.9800
C5 C6 1.5299(19)
C5 H5A 0.9700
C5 H5B 0.9700
C6 C11 1.5277(17)
C6 C7 1.5289(17)
C6 H6A 0.9800
C7 C8 1.5275(19)
C7 H7A 0.9800
C8 C9 1.5254(19)
C8 H8A 0.9700
C8 H8B 0.9700
C9 C10 1.514(2)
C9 C14 1.5267(19)
C9 H9A 0.9800
C10 C11 1.525(2)
C10 H10A 0.9700
C10 H10B 0.9700
C11 C12 1.5339(18)
C11 H11A 0.9800
C12 C13 1.5299(19)
C12 H12A 0.9800
C14 H14A 0.9700
C14 H14C 0.9700
C13 H13C 0.9700
C13 H13A 0.9700

loop_
_geom_hbond_atom_site_label_D
_geom_hbond_atom_site_label_H
_geom_hbond_atom_site_label_A
_geom_hbond_site_symmetry_A
_geom_hbond_distance_DH
_geom_hbond_distance_HA
_geom_hbond_distance_DA
_geom_hbond_angle_DHA
O1 H1A O1 8_656 0.82 1.96 2.7581(13) 166

loop_
_geom_torsion_atom_site_label_1
_geom_torsion_atom_site_label_2
_geom_torsion_atom_site_label_3
_geom_torsion_atom_site_label_4
_geom_torsion
O1 C1 C2 C3 58.95(12)
C12 C1 C2 C3 -58.75(13)
C14 C1 C2 C3 -179.44(10)
O1 C1 C2 C7 -179.62(9)
C12 C1 C2 C7 62.68(12)
C14 C1 C2 C7 -58.02(12)
C1 C2 C3 C4 60.39(13)
C7 C2 C3 C4 -59.68(13)
C2 C3 C4 C13 -60.08(14)
C2 C3 C4 C5 59.39(14)
C3 C4 C5 C6 -59.30(14)
C13 C4 C5 C6 60.10(14)
C4 C5 C6 C11 -60.27(14)
C4 C5 C6 C7 59.32(14)
C11 C6 C7 C8 -59.40(13)
C5 C6 C7 C8 179.45(10)
C11 C6 C7 C2 62.55(13)
C5 C6 C7 C2 -58.60(13)
C3 C2 C7 C8 -179.56(10)
C1 C2 C7 C8 58.83(13)
C3 C2 C7 C6 58.90(13)
C1 C2 C7 C6 -62.71(12)
C6 C7 C8 C9 60.28(14)
C2 C7 C8 C9 -60.14(14)
C7 C8 C9 C10 -59.85(14)
C7 C8 C9 C14 59.35(14)
C8 C9 C10 C11 60.00(14)
C14 C9 C10 C11 -59.20(14)
C9 C10 C11 C6 -60.59(13)
C9 C10 C11 C12 59.90(14)
C7 C6 C11 C10 59.39(13)
C5 C6 C11 C10 -179.51(11)
C7 C6 C11 C12 -62.75(13)
C5 C6 C11 C12 58.36(13)
O1 C1 C12 C13 -59.78(12)
C14 C1 C12 C13 179.26(9)
C2 C1 C12 C13 58.66(12)
O1 C1 C12 C11 178.59(9)
C14 C1 C12 C11 57.62(12)
C2 C1 C12 C11 -62.98(12)
C10 C11 C12 C1 -58.34(13)
C6 C11 C12 C1 63.30(12)
C10 C11 C12 C13 -179.83(10)
C6 C11 C12 C13 -58.19(12)
O1 C1 C14 C9 -179.18(10)
C12 C1 C14 C9 -59.46(13)
C2 C1 C14 C9 59.77(13)
C10 C9 C14 C1 59.55(13)
C8 C9 C14 C1 -59.77(14)
C3 C4 C13 C12 60.33(14)
C5 C4 C13 C12 -59.79(14)
C1 C12 C13 C4 -60.53(14)
C11 C12 C13 C4 59.68(14)

loop_
_cod_related_entry_id
_cod_related_entry_database
_cod_related_entry_code
1 ChemSpider 124897
